data_4109759
loop_
_publ_author_name
'Sheng-qing Xia'
'Svilen Bobev'

_publ_section_title
;
 Interplay between Size and Electronic Effects in Determining the
 Homogeneity Range of the A9Zn4+xPn9 and A9Cd4+xPn9 Phases (0 <=x<= 0.5),
 A = Ca, Sr, Yb, Eu; Pn = Sb, Bi
;
_journal_name_full 'Journal of the American Chemical Society'
_journal_page_first 10011
_journal_page_last 10018
_journal_paper_doi 10.1021/ja0728425
_journal_volume 129
_journal_year 2007
_chemical_formula_moiety 'Cd4.49 Sb9,9(Sr)'
_chemical_formula_sum 'Cd4.49 Sb9 Sr9'
_chemical_formula_weight 2389.57
_chemical_name_systematic
; 
 ? 
;
_space_group_IT_number 55
_symmetry_cell_setting orthorhombic
_symmetry_space_group_name_Hall '-P 2 2ab'
_symmetry_space_group_name_H-M 'P b a m'
_atom_sites_solution_primary direct
_atom_sites_solution_secondary difmap
_audit_creation_method SHELXL-97
_cell_angle_alpha 90.00
_cell_angle_beta 90.00
_cell_angle_gamma 90.00
_cell_formula_units_Z 2
_cell_length_a 23.181(2)
_cell_length_b 13.0498(13)
_cell_length_c 4.7950(5)
_cell_measurement_reflns_used 1664
_cell_measurement_temperature 120(2)
_cell_measurement_theta_max 26.37
_cell_measurement_theta_min 1.76
_cell_volume 1450.5(2)
_computing_cell_refinement 'SMART (Bruker, 2000)'
_computing_data_collection 'SMART (Bruker, 2000)'
_computing_data_reduction 'SAINT (Bruker, 1999)'
_computing_molecular_graphics 'SHELXTL 5.1 (Sheldrick, 1994)'
_computing_publication_material 'SHELXL-97 (Sheldrick, 1997)'
_computing_structure_refinement 'SHELXL-97 (Sheldrick, 1997)'
_computing_structure_solution 'SHELXS-97 (Sheldrick, 1990)'
_diffrn_ambient_temperature 120(2)
_diffrn_detector_area_resol_mean 8.3
_diffrn_measured_fraction_theta_full 1.000
_diffrn_measured_fraction_theta_max 1.000
_diffrn_measurement_device_type 'Bruker Smart'
_diffrn_measurement_method \w
_diffrn_radiation_monochromator graphite
_diffrn_radiation_source 'fine-focus sealed tube'
_diffrn_radiation_type MoK\a
_diffrn_radiation_wavelength 0.71073
_diffrn_reflns_av_R_equivalents 0.0480
_diffrn_reflns_av_sigmaI/netI 0.0255
_diffrn_reflns_limit_h_max 28
_diffrn_reflns_limit_h_min -28
_diffrn_reflns_limit_k_max 16
_diffrn_reflns_limit_k_min -16
_diffrn_reflns_limit_l_max 5
_diffrn_reflns_limit_l_min -5
_diffrn_reflns_number 15058
_diffrn_reflns_theta_full 26.37
_diffrn_reflns_theta_max 26.37
_diffrn_reflns_theta_min 1.76
_diffrn_standards_decay_% 0
_diffrn_standards_interval_count 0
_diffrn_standards_number 0
_exptl_absorpt_coefficient_mu 27.805
_exptl_absorpt_correction_T_max 0.4026
_exptl_absorpt_correction_T_min 0.2862
_exptl_absorpt_correction_type multi-scan
_exptl_absorpt_process_details 'SADABS (Sheldrick, 2003)'
_exptl_crystal_colour black
_exptl_crystal_density_diffrn 5.471
_exptl_crystal_description irregular
_exptl_crystal_F_000 2034
_exptl_crystal_size_max 0.06
_exptl_crystal_size_mid 0.05
_exptl_crystal_size_min 0.04
_refine_diff_density_max 1.365
_refine_diff_density_min -2.101
_refine_diff_density_rms 0.300
_refine_ls_extinction_method none
_refine_ls_goodness_of_fit_ref 1.148
_refine_ls_matrix_type full
_refine_ls_number_parameters 76
_refine_ls_number_reflns 1664
_refine_ls_number_restraints 0
_refine_ls_restrained_S_all 1.148
_refine_ls_R_factor_all 0.0299
_refine_ls_R_factor_gt 0.0263
_refine_ls_shift/su_max 0.000
_refine_ls_shift/su_mean 0.000
_refine_ls_structure_factor_coef Fsqd
_refine_ls_weighting_details 'calc w=1/[\s^2^(Fo^2^)+(0.0180P)^2^+7.5253P] where P=(Fo^2^+2Fc^2^)/3'
_refine_ls_weighting_scheme calc
_refine_ls_wR_factor_gt 0.0516
_refine_ls_wR_factor_ref 0.0526
_reflns_number_gt 1535
_reflns_number_total 1664
_reflns_threshold_expression >2sigma(I)
_cod_data_source_file ja0728425si20070503_025634_1.cif
_cod_data_source_block Sr9Cd4.49(1)Sb9_/_CSD-417974
_cod_original_cell_volume 1450.5(3)
_cod_database_code 4109759

loop_
_symmetry_equiv_pos_as_xyz
'x, y, z'
'-x, -y, z'
'-x+1/2, y+1/2, -z'
'x+1/2, -y+1/2, -z'
'-x, -y, -z'
'x, y, -z'
'x-1/2, -y-1/2, z'
'-x-1/2, y-1/2, z'

loop_
_atom_site_label
_atom_site_type_symbol
_atom_site_fract_x
_atom_site_fract_y
_atom_site_fract_z
_atom_site_U_iso_or_equiv
_atom_site_adp_type
_atom_site_occupancy
_atom_site_symmetry_multiplicity
_atom_site_calc_flag
_atom_site_refinement_flags
Sb1 Sb 0.0000 0.5000 0.5000 0.00990(19) Uani 1 4 d S
Sb2 Sb 0.49548(3) 0.30832(5) 0.0000 0.01187(14) Uani 1 2 d S
Sb3 Sb 0.30623(3) 0.12885(5) 0.0000 0.01396(15) Uani 1 2 d S
Sb4 Sb 0.35101(3) 0.46320(4) 0.5000 0.00955(14) Uani 1 2 d S
Sb5 Sb 0.16536(3) 0.31295(4) 0.5000 0.00842(14) Uani 1 2 d S
Cd1 Cd 0.04406(3) 0.27985(5) 0.5000 0.01187(15) Uani 1 2 d S
Cd2 Cd 0.24000(3) 0.12386(5) 0.5000 0.01197(16) Uani 1 2 d S
Cd3 Cd 0.39237(13) 0.3853(3) 0.0000 0.0239(11) Uani 0.246(3) 2 d SP
Sr1 Sr 0.0000 0.0000 0.5000 0.0127(3) Uani 1 4 d S
Sr2 Sr 0.13570(4) 0.13865(6) 0.0000 0.01066(19) Uani 1 2 d S
Sr3 Sr 0.09120(4) 0.44633(7) 0.0000 0.01016(19) Uani 1 2 d S
Sr4 Sr 0.25929(4) 0.38116(7) 0.0000 0.0140(2) Uani 1 2 d S
Sr5 Sr 0.39599(4) 0.21608(7) 0.5000 0.0192(2) Uani 1 2 d S

loop_
_atom_site_aniso_label
_atom_site_aniso_U_11
_atom_site_aniso_U_22
_atom_site_aniso_U_33
_atom_site_aniso_U_23
_atom_site_aniso_U_13
_atom_site_aniso_U_12
Sb1 0.0105(4) 0.0104(4) 0.0088(4) 0.000 0.000 0.0026(3)
Sb2 0.0159(3) 0.0111(3) 0.0086(3) 0.000 0.000 -0.0020(2)
Sb3 0.0132(3) 0.0199(4) 0.0087(3) 0.000 0.000 0.0064(3)
Sb4 0.0100(3) 0.0087(3) 0.0100(3) 0.000 0.000 -0.0005(2)
Sb5 0.0082(3) 0.0087(3) 0.0083(3) 0.000 0.000 0.0002(2)
Cd1 0.0098(3) 0.0115(3) 0.0143(4) 0.000 0.000 -0.0015(3)
Cd2 0.0099(3) 0.0158(4) 0.0103(3) 0.000 0.000 -0.0002(3)
Cd3 0.0212(18) 0.044(2) 0.0063(16) 0.000 0.000 0.0222(15)
Sr1 0.0136(6) 0.0097(6) 0.0149(7) 0.000 0.000 -0.0021(5)
Sr2 0.0121(4) 0.0119(4) 0.0079(4) 0.000 0.000 0.0011(3)
Sr3 0.0103(4) 0.0100(4) 0.0102(4) 0.000 0.000 0.0007(3)
Sr4 0.0205(5) 0.0112(4) 0.0102(4) 0.000 0.000 -0.0045(4)
Sr5 0.0106(4) 0.0155(5) 0.0315(6) 0.000 0.000 -0.0026(4)

loop_
_atom_type_symbol
_atom_type_description
_atom_type_scat_dispersion_real
_atom_type_scat_dispersion_imag
_atom_type_scat_source
Sr Sr -1.5307 3.2498 'International Tables Vol C Tables 4.2.6.8 and 6.1.1.4'
Cd Cd -0.8075 1.2024 'International Tables Vol C Tables 4.2.6.8 and 6.1.1.4'
Sb Sb -0.5866 1.5461 'International Tables Vol C Tables 4.2.6.8 and 6.1.1.4'

loop_
_geom_angle_atom_site_label_1
_geom_angle_atom_site_label_2
_geom_angle_atom_site_label_3
_geom_angle
_geom_angle_site_symmetry_1
_geom_angle_site_symmetry_3
Cd1 Sb1 Cd1 180.0 . 5_566
Cd1 Sb1 Sr3 65.287(16) . .
Cd1 Sb1 Sr3 114.713(16) 5_566 .
Cd1 Sb1 Sr3 114.714(16) . 5_565
Cd1 Sb1 Sr3 65.286(16) 5_566 5_565
Sr3 Sb1 Sr3 85.78(2) . 5_565
Cd1 Sb1 Sr3 65.286(16) . 1_556
Cd1 Sb1 Sr3 114.714(16) 5_566 1_556
Sr3 Sb1 Sr3 94.22(2) . 1_556
Sr3 Sb1 Sr3 180.0 5_565 1_556
Cd1 Sb1 Sr3 114.714(16) . 5_566
Cd1 Sb1 Sr3 65.286(16) 5_566 5_566
Sr3 Sb1 Sr3 180.0 . 5_566
Sr3 Sb1 Sr3 94.22(2) 5_565 5_566
Sr3 Sb1 Sr3 85.78(2) 1_556 5_566
Cd1 Sb1 Sr5 60.11(2) . 7_565
Cd1 Sb1 Sr5 119.90(2) 5_566 7_565
Sr3 Sb1 Sr5 104.905(18) . 7_565
Sr3 Sb1 Sr5 75.095(18) 5_565 7_565
Sr3 Sb1 Sr5 104.905(18) 1_556 7_565
Sr3 Sb1 Sr5 75.095(18) 5_566 7_565
Cd1 Sb1 Sr5 119.89(2) . 3_556
Cd1 Sb1 Sr5 60.10(2) 5_566 3_556
Sr3 Sb1 Sr5 75.095(18) . 3_556
Sr3 Sb1 Sr5 104.905(18) 5_565 3_556
Sr3 Sb1 Sr5 75.095(18) 1_556 3_556
Sr3 Sb1 Sr5 104.905(18) 5_566 3_556
Sr5 Sb1 Sr5 180.0 7_565 3_556
Cd3 Sb2 Cd1 120.92(3) . 7_664
Cd3 Sb2 Cd1 120.92(3) . 7_665
Cd1 Sb2 Cd1 112.24(3) 7_664 7_665
Cd3 Sb2 Sr2 145.19(9) . 7_665
Cd1 Sb2 Sr2 72.637(19) 7_664 7_665
Cd1 Sb2 Sr2 72.64(2) 7_665 7_665
Cd3 Sb2 Sr1 75.43(6) . 3_556
Cd1 Sb2 Sr1 148.20(2) 7_664 3_556
Cd1 Sb2 Sr1 72.633(15) 7_665 3_556
Sr2 Sb2 Sr1 79.641(16) 7_665 3_556
Cd3 Sb2 Sr1 75.43(6) . 3
Cd1 Sb2 Sr1 72.633(15) 7_664 3
Cd1 Sb2 Sr1 148.20(2) 7_665 3
Sr2 Sb2 Sr1 79.641(16) 7_665 3
Sr1 Sb2 Sr1 87.519(16) 3_556 3
Cd3 Sb2 Sr5 62.01(6) . .
Cd1 Sb2 Sr5 132.94(3) 7_664 .
Cd1 Sb2 Sr5 63.646(19) 7_665 .
Sr2 Sb2 Sr5 135.113(15) 7_665 .
Sr1 Sb2 Sr5 78.258(15) 3_556 .
Sr1 Sb2 Sr5 137.21(2) 3 .
Cd3 Sb2 Sr5 62.01(6) . 1_554
Cd1 Sb2 Sr5 63.646(19) 7_664 1_554
Cd1 Sb2 Sr5 132.94(3) 7_665 1_554
Sr2 Sb2 Sr5 135.113(15) 7_665 1_554
Sr1 Sb2 Sr5 137.21(2) 3_556 1_554
Sr1 Sb2 Sr5 78.258(15) 3 1_554
Sr5 Sb2 Sr5 85.32(3) . 1_554
Cd3 Sb2 Sr3 146.52(9) . 7_665
Cd1 Sb2 Sr3 56.780(16) 7_664 7_665
Cd1 Sb2 Sr3 56.780(16) 7_665 7_665
Sr2 Sb2 Sr3 68.29(2) 7_665 7_665
Sr1 Sb2 Sr3 125.687(14) 3_556 7_665
Sr1 Sb2 Sr3 125.687(14) 3 7_665
Sr5 Sb2 Sr3 94.54(2) . 7_665
Sr5 Sb2 Sr3 94.54(2) 1_554 7_665
Cd2 Sb3 Cd2 114.68(3) . 1_554
Cd2 Sb3 Sr3 111.39(2) . 3_545
Cd2 Sb3 Sr3 111.39(2) 1_554 3_545
Cd2 Sb3 Sr5 159.86(3) . 1_554
Cd2 Sb3 Sr5 75.037(18) 1_554 1_554
Sr3 Sb3 Sr5 78.64(2) 3_545 1_554
Cd2 Sb3 Sr5 75.037(18) . .
Cd2 Sb3 Sr5 159.86(3) 1_554 .
Sr3 Sb3 Sr5 78.64(2) 3_545 .
Sr5 Sb3 Sr5 90.62(3) 1_554 .
Cd2 Sb3 Sr4 81.52(2) . .
Cd2 Sb3 Sr4 81.52(2) 1_554 .
Sr3 Sb3 Sr4 153.34(3) 3_545 .
Sr5 Sb3 Sr4 82.71(2) 1_554 .
Sr5 Sb3 Sr4 82.71(2) . .
Cd2 Sb3 Sr4 75.53(2) . 3_545
Cd2 Sb3 Sr4 75.53(2) 1_554 3_545
Sr3 Sb3 Sr4 70.12(2) 3_545 3_545
Sr5 Sb3 Sr4 124.60(2) 1_554 3_545
Sr5 Sb3 Sr4 124.60(2) . 3_545
Sr4 Sb3 Sr4 136.54(2) . 3_545
Cd2 Sb3 Sr2 57.445(16) . .
Cd2 Sb3 Sr2 57.444(16) 1_554 .
Sr3 Sb3 Sr2 136.80(3) 3_545 .
Sr5 Sb3 Sr2 127.280(18) 1_554 .
Sr5 Sb3 Sr2 127.281(18) . .
Sr4 Sb3 Sr2 69.86(2) . .
Sr4 Sb3 Sr2 66.69(2) 3_545 .
Cd3 Sb4 Cd3 119.52(11) . 1_556
Cd3 Sb4 Cd2 120.22(5) . 3_556
Cd3 Sb4 Cd2 120.22(5) 1_556 3_556
Cd3 Sb4 Sr2 147.37(8) . 3_556
Cd3 Sb4 Sr2 66.30(7) 1_556 3_556
Cd2 Sb4 Sr2 65.221(19) 3_556 3_556
Cd3 Sb4 Sr2 66.30(7) . 3
Cd3 Sb4 Sr2 147.37(8) 1_556 3
Cd2 Sb4 Sr2 65.221(19) 3_556 3
Sr2 Sb4 Sr2 92.12(3) 3_556 3
Cd3 Sb4 Sr4 135.59(8) . 1_556
Cd3 Sb4 Sr4 59.22(7) 1_556 1_556
Cd2 Sb4 Sr4 77.11(2) 3_556 1_556
Sr2 Sb4 Sr4 76.418(19) 3_556 1_556
Sr2 Sb4 Sr4 141.92(3) 3 1_556
Cd3 Sb4 Sr4 59.22(7) . .
Cd3 Sb4 Sr4 135.59(8) 1_556 .
Cd2 Sb4 Sr4 77.11(2) 3_556 .
Sr2 Sb4 Sr4 141.92(3) 3_556 .
Sr2 Sb4 Sr4 76.418(19) 3 .
Sr4 Sb4 Sr4 90.41(3) 1_556 .
Cd3 Sb4 Sr5 62.94(6) . .
Cd3 Sb4 Sr5 62.94(6) 1_556 .
Cd2 Sb4 Sr5 152.74(3) 3_556 .
Sr2 Sb4 Sr5 128.747(17) 3_556 .
Sr2 Sb4 Sr5 128.747(17) 3 .
Sr4 Sb4 Sr5 83.80(2) 1_556 .
Sr4 Sb4 Sr5 83.80(2) . .
Cd3 Sb4 Sr1 73.04(7) . 3_556
Cd3 Sb4 Sr1 73.04(7) 1_556 3_556
Cd2 Sb4 Sr1 127.26(2) 3_556 3_556
Sr2 Sb4 Sr1 79.260(19) 3_556 3_556
Sr2 Sb4 Sr1 79.261(19) 3 3_556
Sr4 Sb4 Sr1 131.833(16) 1_556 3_556
Sr4 Sb4 Sr1 131.834(16) . 3_556
Sr5 Sb4 Sr1 80.00(2) . 3_556
Cd1 Sb5 Cd2 116.31(3) . .
Cd1 Sb5 Sr4 132.923(15) . .
Cd2 Sb5 Sr4 81.07(2) . .
Cd1 Sb5 Sr4 132.923(15) . 1_556
Cd2 Sb5 Sr4 81.07(2) . 1_556
Sr4 Sb5 Sr4 91.09(3) . 1_556
Cd1 Sb5 Sr2 72.33(2) . .
Cd2 Sb5 Sr2 64.229(19) . .
Sr4 Sb5 Sr2 78.675(18) . .
Sr4 Sb5 Sr2 144.84(3) 1_556 .
Cd1 Sb5 Sr2 72.32(2) . 1_556
Cd2 Sb5 Sr2 64.230(19) . 1_556
Sr4 Sb5 Sr2 144.85(3) . 1_556
Sr4 Sb5 Sr2 78.676(18) 1_556 1_556
Sr2 Sb5 Sr2 90.51(3) . 1_556
Cd1 Sb5 Sr3 65.238(19) . 1_556
Cd2 Sb5 Sr3 134.765(14) . 1_556
Sr4 Sb5 Sr3 133.65(3) . 1_556
Sr4 Sb5 Sr3 72.00(2) 1_556 1_556
Sr2 Sb5 Sr3 137.51(3) . 1_556
Sr2 Sb5 Sr3 75.112(19) 1_556 1_556
Cd1 Sb5 Sr3 65.237(19) . .
Cd2 Sb5 Sr3 134.765(13) . .
Sr4 Sb5 Sr3 72.00(2) . .
Sr4 Sb5 Sr3 133.65(3) 1_556 .
Sr2 Sb5 Sr3 75.113(19) . .
Sr2 Sb5 Sr3 137.51(3) 1_556 .
Sr3 Sb5 Sr3 88.84(3) 1_556 .
Sb5 Cd1 Sb2 116.480(19) . 7_565
Sb5 Cd1 Sb2 116.480(19) . 7_566
Sb2 Cd1 Sb2 112.24(3) 7_565 7_566
Sb5 Cd1 Sb1 100.84(2) . .
Sb2 Cd1 Sb1 104.17(2) 7_565 .
Sb2 Cd1 Sb1 104.17(2) 7_566 .
Sb5 Cd1 Sr3 65.614(19) . 1_556
Sb2 Cd1 Sr3 163.96(3) 7_565 1_556
Sb2 Cd1 Sr3 78.193(17) 7_566 1_556
Sb1 Cd1 Sr3 60.513(18) . 1_556
Sb5 Cd1 Sr3 65.614(19) . .
Sb2 Cd1 Sr3 78.193(17) 7_565 .
Sb2 Cd1 Sr3 163.96(3) 7_566 .
Sb1 Cd1 Sr3 60.512(18) . .
Sr3 Cd1 Sr3 89.18(3) 1_556 .
Sb5 Cd1 Sr5 170.38(3) . 7_565
Sb2 Cd1 Sr5 67.437(19) 7_565 7_565
Sb2 Cd1 Sr5 67.437(19) 7_566 7_565
Sb1 Cd1 Sr5 69.54(2) . 7_565
Sr3 Cd1 Sr5 108.07(2) 1_556 7_565
Sr3 Cd1 Sr5 108.07(2) . 7_565
Sb5 Cd1 Sr2 60.497(19) . 1_556
Sb2 Cd1 Sr2 124.34(3) 7_565 1_556
Sb2 Cd1 Sr2 59.127(19) 7_566 1_556
Sb1 Cd1 Sr2 131.481(16) . 1_556
Sr3 Cd1 Sr2 71.20(2) 1_556 1_556
Sr3 Cd1 Sr2 126.07(3) . 1_556
Sr5 Cd1 Sr2 125.63(2) 7_565 1_556
Sb5 Cd1 Sr2 60.496(19) . .
Sb2 Cd1 Sr2 59.128(19) 7_565 .
Sb2 Cd1 Sr2 124.34(3) 7_566 .
Sb1 Cd1 Sr2 131.481(17) . .
Sr3 Cd1 Sr2 126.07(3) 1_556 .
Sr3 Cd1 Sr2 71.20(2) . .
Sr5 Cd1 Sr2 125.63(2) 7_565 .
Sr2 Cd1 Sr2 80.90(2) 1_556 .
Sb5 Cd1 Sr1 114.36(2) . .
Sb2 Cd1 Sr1 60.745(16) 7_565 .
Sb2 Cd1 Sr1 60.745(16) 7_566 .
Sb1 Cd1 Sr1 144.80(2) . .
Sr3 Cd1 Sr1 134.336(14) 1_556 .
Sr3 Cd1 Sr1 134.336(14) . .
Sr5 Cd1 Sr1 75.26(2) 7_565 .
Sr2 Cd1 Sr1 71.013(17) 1_556 .
Sr2 Cd1 Sr1 71.014(17) . .
Sb3 Cd2 Sb3 114.69(3) 1_556 .
Sb3 Cd2 Sb4 113.49(2) 1_556 3_546
Sb3 Cd2 Sb4 113.49(2) . 3_546
Sb3 Cd2 Sb5 106.91(2) 1_556 .
Sb3 Cd2 Sb5 106.91(2) . .
Sb4 Cd2 Sb5 99.78(3) 3_546 .
Sb3 Cd2 Sr2 166.60(2) 1_556 .
Sb3 Cd2 Sr2 77.822(17) . .
Sb4 Cd2 Sr2 62.420(19) 3_546 .
Sb5 Cd2 Sr2 63.039(19) . .
Sb3 Cd2 Sr2 77.822(17) 1_556 1_556
Sb3 Cd2 Sr2 166.60(2) . 1_556
Sb4 Cd2 Sr2 62.420(19) 3_546 1_556
Sb5 Cd2 Sr2 63.039(19) . 1_556
Sr2 Cd2 Sr2 89.34(3) . 1_556
Sb3 Cd2 Sr5 58.752(17) 1_556 .
Sb3 Cd2 Sr5 58.751(17) . .
Sb4 Cd2 Sr5 153.59(3) 3_546 .
Sb5 Cd2 Sr5 106.63(3) . .
Sr2 Cd2 Sr5 130.903(17) . .
Sr2 Cd2 Sr5 130.904(17) 1_556 .
Sb3 Cd2 Sr4 121.61(3) 1_556 3_545
Sb3 Cd2 Sr4 60.518(19) . 3_545
Sb4 Cd2 Sr4 56.009(18) 3_546 3_545
Sb5 Cd2 Sr4 130.933(19) . 3_545
Sr2 Cd2 Sr4 67.900(19) . 3_545
Sr2 Cd2 Sr4 118.19(3) 1_556 3_545
Sr5 Cd2 Sr4 104.35(2) . 3_545
Sb3 Cd2 Sr4 60.518(19) 1_556 3_546
Sb3 Cd2 Sr4 121.61(3) . 3_546
Sb4 Cd2 Sr4 56.009(18) 3_546 3_546
Sb5 Cd2 Sr4 130.933(19) . 3_546
Sr2 Cd2 Sr4 118.19(3) . 3_546
Sr2 Cd2 Sr4 67.900(19) 1_556 3_546
Sr5 Cd2 Sr4 104.35(2) . 3_546
Sr4 Cd2 Sr4 74.25(2) 3_545 3_546
Sb2 Cd3 Sb4 117.41(6) . 1_554
Sb2 Cd3 Sb4 117.41(6) . .
Sb4 Cd3 Sb4 119.52(11) 1_554 .
Sb2 Cd3 Sr4 156.22(15) . .
Sb4 Cd3 Sr4 70.18(6) 1_554 .
Sb4 Cd3 Sr4 70.18(6) . .
Sb2 Cd3 Sr5 73.38(6) . .
Sb4 Cd3 Sr5 153.17(14) 1_554 .
Sb4 Cd3 Sr5 67.78(3) . .
Sr4 Cd3 Sr5 90.80(8) . .
Sb2 Cd3 Sr5 73.38(6) . 1_554
Sb4 Cd3 Sr5 67.78(3) 1_554 1_554
Sb4 Cd3 Sr5 153.17(14) . 1_554
Sr4 Cd3 Sr5 90.80(8) . 1_554
Sr5 Cd3 Sr5 94.68(10) . 1_554
Sb2 Cd3 Sr2 123.92(13) . 3
Sb4 Cd3 Sr2 64.77(6) 1_554 3
Sb4 Cd3 Sr2 64.77(6) . 3
Sr4 Cd3 Sr2 79.86(7) . 3
Sr5 Cd3 Sr2 132.02(5) . 3
Sr5 Cd3 Sr2 132.02(5) 1_554 3
Sb2 Cd3 Sr1 62.85(6) . 3_556
Sb4 Cd3 Sr1 129.23(12) 1_554 3_556
Sb4 Cd3 Sr1 62.21(5) . 3_556
Sr4 Cd3 Sr1 131.96(6) . 3_556
Sr5 Cd3 Sr1 77.54(3) . 3_556
Sr5 Cd3 Sr1 136.02(9) 1_554 3_556
Sr2 Cd3 Sr1 74.82(7) 3 3_556
Sb2 Cd3 Sr1 62.85(6) . 3
Sb4 Cd3 Sr1 62.20(5) 1_554 3
Sb4 Cd3 Sr1 129.23(12) . 3
Sr4 Cd3 Sr1 131.96(6) . 3
Sr5 Cd3 Sr1 136.02(9) . 3
Sr5 Cd3 Sr1 77.54(3) 1_554 3
Sr2 Cd3 Sr1 74.82(7) 3 3
Sr1 Cd3 Sr1 78.97(7) 3_556 3
Sb2 Sr1 Sb2 180.0 7_566 3_545
Sb2 Sr1 Sb2 87.519(16) 7_566 7_565
Sb2 Sr1 Sb2 92.481(16) 3_545 7_565
Sb2 Sr1 Sb2 92.481(16) 7_566 3_546
Sb2 Sr1 Sb2 87.519(16) 3_545 3_546
Sb2 Sr1 Sb2 180.000(14) 7_565 3_546
Sb2 Sr1 Sb4 82.573(12) 7_566 7_565
Sb2 Sr1 Sb4 97.427(12) 3_545 7_565
Sb2 Sr1 Sb4 82.573(12) 7_565 7_565
Sb2 Sr1 Sb4 97.427(12) 3_546 7_565
Sb2 Sr1 Sb4 97.427(12) 7_566 3_546
Sb2 Sr1 Sb4 82.573(12) 3_545 3_546
Sb2 Sr1 Sb4 97.427(12) 7_565 3_546
Sb2 Sr1 Sb4 82.573(12) 3_546 3_546
Sb4 Sr1 Sb4 180.0 7_565 3_546
Sb2 Sr1 Cd3 97.66(5) 7_566 7_565
Sb2 Sr1 Cd3 82.34(5) 3_545 7_565
Sb2 Sr1 Cd3 41.72(4) 7_565 7_565
Sb2 Sr1 Cd3 138.28(4) 3_546 7_565
Sb4 Sr1 Cd3 44.75(3) 7_565 7_565
Sb4 Sr1 Cd3 135.25(3) 3_546 7_565
Sb2 Sr1 Cd3 82.34(5) 7_566 3_546
Sb2 Sr1 Cd3 97.66(5) 3_545 3_546
Sb2 Sr1 Cd3 138.28(4) 7_565 3_546
Sb2 Sr1 Cd3 41.72(4) 3_546 3_546
Sb4 Sr1 Cd3 135.25(3) 7_565 3_546
Sb4 Sr1 Cd3 44.75(3) 3_546 3_546
Cd3 Sr1 Cd3 180.0 7_565 3_546
Sb2 Sr1 Cd3 41.72(4) 7_566 7_566
Sb2 Sr1 Cd3 138.28(4) 3_545 7_566
Sb2 Sr1 Cd3 97.66(5) 7_565 7_566
Sb2 Sr1 Cd3 82.34(5) 3_546 7_566
Sb4 Sr1 Cd3 44.75(3) 7_565 7_566
Sb4 Sr1 Cd3 135.25(3) 3_546 7_566
Cd3 Sr1 Cd3 78.97(7) 7_565 7_566
Cd3 Sr1 Cd3 101.03(7) 3_546 7_566
Sb2 Sr1 Cd3 138.28(4) 7_566 3_545
Sb2 Sr1 Cd3 41.72(4) 3_545 3_545
Sb2 Sr1 Cd3 82.34(5) 7_565 3_545
Sb2 Sr1 Cd3 97.66(5) 3_546 3_545
Sb4 Sr1 Cd3 135.25(3) 7_565 3_545
Sb4 Sr1 Cd3 44.75(3) 3_546 3_545
Cd3 Sr1 Cd3 101.03(7) 7_565 3_545
Cd3 Sr1 Cd3 78.97(7) 3_546 3_545
Cd3 Sr1 Cd3 180.0 7_566 3_545
Sb2 Sr1 Cd1 133.379(9) 7_566 5_556
Sb2 Sr1 Cd1 46.621(9) 3_545 5_556
Sb2 Sr1 Cd1 133.379(9) 7_565 5_556
Sb2 Sr1 Cd1 46.621(9) 3_546 5_556
Sb4 Sr1 Cd1 82.290(14) 7_565 5_556
Sb4 Sr1 Cd1 97.710(14) 3_546 5_556
Cd3 Sr1 Cd1 101.78(5) 7_565 5_556
Cd3 Sr1 Cd1 78.22(5) 3_546 5_556
Cd3 Sr1 Cd1 101.78(5) 7_566 5_556
Cd3 Sr1 Cd1 78.22(5) 3_545 5_556
Sb2 Sr1 Cd1 46.621(9) 7_566 .
Sb2 Sr1 Cd1 133.379(9) 3_545 .
Sb2 Sr1 Cd1 46.621(9) 7_565 .
Sb2 Sr1 Cd1 133.379(9) 3_546 .
Sb4 Sr1 Cd1 97.710(14) 7_565 .
Sb4 Sr1 Cd1 82.290(14) 3_546 .
Cd3 Sr1 Cd1 78.22(5) 7_565 .
Cd3 Sr1 Cd1 101.78(5) 3_546 .
Cd3 Sr1 Cd1 78.22(5) 7_566 .
Cd3 Sr1 Cd1 101.78(5) 3_545 .
Cd1 Sr1 Cd1 180.000(5) 5_556 .
Sb2 Sr2 Sb4 103.51(2) 7_565 3_545
Sb2 Sr2 Sb4 103.51(2) 7_565 3_546
Sb4 Sr2 Sb4 92.13(3) 3_545 3_546
Sb2 Sr2 Cd3 90.89(6) 7_565 3_545
Sb4 Sr2 Cd3 48.94(2) 3_545 3_545
Sb4 Sr2 Cd3 48.94(2) 3_546 3_545
Sb2 Sr2 Sb5 93.37(2) 7_565 .
Sb4 Sr2 Sb5 162.94(3) 3_545 .
Sb4 Sr2 Sb5 86.163(14) 3_546 .
Cd3 Sr2 Sb5 134.464(14) 3_545 .
Sb2 Sr2 Sb5 93.37(2) 7_565 1_554
Sb4 Sr2 Sb5 86.163(14) 3_545 1_554
Sb4 Sr2 Sb5 162.94(3) 3_546 1_554
Cd3 Sr2 Sb5 134.465(14) 3_545 1_554
Sb5 Sr2 Sb5 90.51(3) . 1_554
Sb2 Sr2 Cd2 134.843(14) 7_565 1_554
Sb4 Sr2 Cd2 52.359(17) 3_545 1_554
Sb4 Sr2 Cd2 113.69(3) 3_546 1_554
Cd3 Sr2 Cd2 94.67(4) 3_545 1_554
Sb5 Sr2 Cd2 113.15(3) . 1_554
Sb5 Sr2 Cd2 52.731(17) 1_554 1_554
Sb2 Sr2 Cd2 134.844(14) 7_565 .
Sb4 Sr2 Cd2 113.69(3) 3_545 .
Sb4 Sr2 Cd2 52.359(17) 3_546 .
Cd3 Sr2 Cd2 94.67(5) 3_545 .
Sb5 Sr2 Cd2 52.731(17) . .
Sb5 Sr2 Cd2 113.15(3) 1_554 .
Cd2 Sr2 Cd2 89.34(3) 1_554 .
Sb2 Sr2 Cd1 48.234(15) 7_565 1_554
Sb4 Sr2 Cd1 85.920(15) 3_545 1_554
Sb4 Sr2 Cd1 149.68(3) 3_546 1_554
Cd3 Sr2 Cd1 112.22(5) 3_545 1_554
Sb5 Sr2 Cd1 104.00(3) . 1_554
Sb5 Sr2 Cd1 47.179(16) 1_554 1_554
Cd2 Sr2 Cd1 88.834(15) 1_554 1_554
Cd2 Sr2 Cd1 153.11(3) . 1_554
Sb2 Sr2 Cd1 48.234(15) 7_565 .
Sb4 Sr2 Cd1 149.68(3) 3_545 .
Sb4 Sr2 Cd1 85.920(15) 3_546 .
Cd3 Sr2 Cd1 112.22(5) 3_545 .
Sb5 Sr2 Cd1 47.178(16) . .
Sb5 Sr2 Cd1 104.00(3) 1_554 .
Cd2 Sr2 Cd1 153.11(3) 1_554 .
Cd2 Sr2 Cd1 88.835(15) . .
Cd1 Sr2 Cd1 80.90(2) 1_554 .
Sb2 Sr2 Sb3 169.84(3) 7_565 .
Sb4 Sr2 Sb3 83.41(2) 3_545 .
Sb4 Sr2 Sb3 83.41(2) 3_546 .
Cd3 Sr2 Sb3 99.28(6) 3_545 .
Sb5 Sr2 Sb3 79.53(2) . .
Sb5 Sr2 Sb3 79.53(2) 1_554 .
Cd2 Sr2 Sb3 44.733(13) 1_554 .
Cd2 Sr2 Sb3 44.733(13) . .
Cd1 Sr2 Sb3 126.21(2) 1_554 .
Cd1 Sr2 Sb3 126.21(2) . .
Sb2 Sr2 Sr3 63.57(2) 7_565 .
Sb4 Sr2 Sr3 133.556(14) 3_545 .
Sb4 Sr2 Sr3 133.556(14) 3_546 .
Cd3 Sr2 Sr3 154.46(6) 3_545 .
Sb5 Sr2 Sr3 52.990(16) . .
Sb5 Sr2 Sr3 52.990(16) 1_554 .
Cd2 Sr2 Sr3 103.37(2) 1_554 .
Cd2 Sr2 Sr3 103.37(2) . .
Cd1 Sr2 Sr3 51.247(15) 1_554 .
Cd1 Sr2 Sr3 51.247(15) . .
Sb3 Sr2 Sr3 106.26(2) . .
Sb1 Sr3 Sb1 94.22(2) 1_554 .
Sb1 Sr3 Sb3 107.76(2) 1_554 3
Sb1 Sr3 Sb3 107.76(2) . 3
Sb1 Sr3 Cd1 116.34(3) 1_554 .
Sb1 Sr3 Cd1 54.201(14) . .
Sb3 Sr3 Cd1 132.556(16) 3 .
Sb1 Sr3 Cd1 54.202(14) 1_554 1_554
Sb1 Sr3 Cd1 116.34(3) . 1_554
Sb3 Sr3 Cd1 132.557(16) 3 1_554
Cd1 Sr3 Cd1 89.18(3) . 1_554
Sb1 Sr3 Sb5 85.421(11) 1_554 1_554
Sb1 Sr3 Sb5 161.05(3) . 1_554
Sb3 Sr3 Sb5 90.29(2) 3 1_554
Cd1 Sr3 Sb5 109.19(3) . 1_554
Cd1 Sr3 Sb5 49.148(17) 1_554 1_554
Sb1 Sr3 Sb5 161.05(3) 1_554 .
Sb1 Sr3 Sb5 85.421(11) . .
Sb3 Sr3 Sb5 90.29(2) 3 .
Cd1 Sr3 Sb5 49.148(17) . .
Cd1 Sr3 Sb5 109.19(3) 1_554 .
Sb5 Sr3 Sb5 88.84(3) 1_554 .
Sb1 Sr3 Sr4 132.598(12) 1_554 .
Sb1 Sr3 Sr4 132.598(12) . .
Sb3 Sr3 Sr4 57.36(2) 3 .
Cd1 Sr3 Sr4 100.19(2) . .
Cd1 Sr3 Sr4 100.19(2) 1_554 .
Sb5 Sr3 Sr4 53.226(16) 1_554 .
Sb5 Sr3 Sr4 53.226(16) . .
Sb1 Sr3 Sb2 79.585(18) 1_554 7_565
Sb1 Sr3 Sb2 79.585(18) . 7_565
Sb3 Sr3 Sb2 168.78(3) 3 7_565
Cd1 Sr3 Sb2 45.026(14) . 7_565
Cd1 Sr3 Sb2 45.026(14) 1_554 7_565
Sb5 Sr3 Sb2 81.72(2) 1_554 7_565
Sb5 Sr3 Sb2 81.72(2) . 7_565
Sr4 Sr3 Sb2 111.42(3) . 7_565
Sb1 Sr3 Sr2 111.595(19) 1_554 .
Sb1 Sr3 Sr2 111.595(19) . .
Sb3 Sr3 Sr2 120.64(3) 3 .
Cd1 Sr3 Sr2 57.550(18) . .
Cd1 Sr3 Sr2 57.550(18) 1_554 .
Sb5 Sr3 Sr2 51.898(15) 1_554 .
Sb5 Sr3 Sr2 51.897(15) . .
Sr4 Sr3 Sr2 63.28(2) . .
Sb2 Sr3 Sr2 48.139(19) 7_565 .
Sb1 Sr3 Sr5 106.26(2) 1_554 3_556
Sb1 Sr3 Sr5 57.116(15) . 3_556
Sb3 Sr3 Sr5 50.753(17) 3 3_556
Cd1 Sr3 Sr5 98.776(14) . 3_556
Cd1 Sr3 Sr5 160.23(3) 1_554 3_556
Sb5 Sr3 Sr5 141.00(3) 1_554 3_556
Sb5 Sr3 Sr5 89.486(16) . 3_556
Sr4 Sr3 Sr5 96.19(2) . 3_556
Sb2 Sr3 Sr5 136.414(18) 7_565 3_556
Sr2 Sr3 Sr5 141.377(16) . 3_556
Sb1 Sr3 Sr5 57.116(15) 1_554 3
Sb1 Sr3 Sr5 106.26(2) . 3
Sb3 Sr3 Sr5 50.753(17) 3 3
Cd1 Sr3 Sr5 160.23(3) . 3
Cd1 Sr3 Sr5 98.777(15) 1_554 3
Sb5 Sr3 Sr5 89.486(16) 1_554 3
Sb5 Sr3 Sr5 141.00(3) . 3
Sr4 Sr3 Sr5 96.19(2) . 3
Sb2 Sr3 Sr5 136.414(18) 7_565 3
Sr2 Sr3 Sr5 141.377(16) . 3
Sr5 Sr3 Sr5 68.33(2) 3_556 3
Cd3 Sr4 Sb5 130.75(3) . 1_554
Cd3 Sr4 Sb5 130.75(3) . .
Sb5 Sr4 Sb5 91.09(3) 1_554 .
Cd3 Sr4 Sb4 50.60(3) . .
Sb5 Sr4 Sb4 176.83(3) 1_554 .
Sb5 Sr4 Sb4 89.167(13) . .
Cd3 Sr4 Sb4 50.60(3) . 1_554
Sb5 Sr4 Sb4 89.168(13) 1_554 1_554
Sb5 Sr4 Sb4 176.83(3) . 1_554
Sb4 Sr4 Sb4 90.40(3) . 1_554
Cd3 Sr4 Sb3 72.71(7) . .
Sb5 Sr4 Sb3 87.24(2) 1_554 .
Sb5 Sr4 Sb3 87.24(2) . .
Sb4 Sr4 Sb3 95.94(2) . .
Sb4 Sr4 Sb3 95.94(2) 1_554 .
Cd3 Sr4 Sb3 114.17(7) . 3
Sb5 Sr4 Sb3 87.95(2) 1_554 3
Sb5 Sr4 Sb3 87.95(2) . 3
Sb4 Sr4 Sb3 88.90(2) . 3
Sb4 Sr4 Sb3 88.90(2) 1_554 3
Sb3 Sr4 Sb3 173.12(3) . 3
Cd3 Sr4 Cd2 88.97(6) . 3_556
Sb5 Sr4 Cd2 130.15(3) 1_554 3_556
Sb5 Sr4 Cd2 77.479(16) . 3_556
Sb4 Sr4 Cd2 46.879(16) . 3_556
Sb4 Sr4 Cd2 99.96(2) 1_554 3_556
Sb3 Sr4 Cd2 139.091(16) . 3_556
Sb3 Sr4 Cd2 43.957(13) 3 3_556
Cd3 Sr4 Cd2 88.97(6) . 3
Sb5 Sr4 Cd2 77.479(16) 1_554 3
Sb5 Sr4 Cd2 130.15(3) . 3
Sb4 Sr4 Cd2 99.96(2) . 3
Sb4 Sr4 Cd2 46.879(16) 1_554 3
Sb3 Sr4 Cd2 139.091(16) . 3
Sb3 Sr4 Cd2 43.957(13) 3 3
Cd2 Sr4 Cd2 74.25(2) 3_556 3
Cd3 Sr4 Sr3 166.69(7) . .
Sb5 Sr4 Sr3 54.770(17) 1_554 .
Sb5 Sr4 Sr3 54.770(17) . .
Sb4 Sr4 Sr3 123.18(2) . .
Sb4 Sr4 Sr3 123.18(2) 1_554 .
Sb3 Sr4 Sr3 120.60(3) . .
Sb3 Sr4 Sr3 52.52(2) 3 .
Cd2 Sr4 Sr3 80.45(2) 3_556 .
Cd2 Sr4 Sr3 80.45(2) 3 .
Cd3 Sr4 Sr2 53.08(7) . 3
Sb5 Sr4 Sr2 126.509(19) 1_554 3
Sb5 Sr4 Sr2 126.510(19) . 3
Sb4 Sr4 Sr2 51.257(15) . 3
Sb4 Sr4 Sr2 51.256(15) 1_554 3
Sb3 Sr4 Sr2 125.79(3) . 3
Sb3 Sr4 Sr2 61.09(2) 3 3
Cd2 Sr4 Sr2 49.599(15) 3_556 3
Cd2 Sr4 Sr2 49.599(15) 3 3
Sr3 Sr4 Sr2 113.61(3) . 3
Cd3 Sr4 Sr2 133.15(7) . .
Sb5 Sr4 Sr2 50.835(15) 1_554 .
Sb5 Sr4 Sr2 50.835(15) . .
Sb4 Sr4 Sr2 131.092(16) . .
Sb4 Sr4 Sr2 131.093(16) 1_554 .
Sb3 Sr4 Sr2 60.44(2) . .
Sb3 Sr4 Sr2 112.68(3) 3 .
Cd2 Sr4 Sr2 126.43(2) 3_556 .
Cd2 Sr4 Sr2 126.43(2) 3 .
Sr3 Sr4 Sr2 60.16(2) . .
Sr2 Sr4 Sr2 173.77(3) 3 .
Cd3 Sr5 Cd3 94.68(10) . 1_556
Cd3 Sr5 Sb3 71.94(6) . .
Cd3 Sr5 Sb3 137.35(6) 1_556 .
Cd3 Sr5 Sb3 137.35(6) . 1_556
Cd3 Sr5 Sb3 71.94(6) 1_556 1_556
Sb3 Sr5 Sb3 90.62(3) . 1_556
Cd3 Sr5 Sb4 49.29(5) . .
Cd3 Sr5 Sb4 49.29(5) 1_556 .
Sb3 Sr5 Sb4 97.55(2) . .
Sb3 Sr5 Sb4 97.55(2) 1_556 .
Cd3 Sr5 Cd1 90.87(6) . 7_665
Cd3 Sr5 Cd1 90.87(6) 1_556 7_665
Sb3 Sr5 Cd1 128.47(2) . 7_665
Sb3 Sr5 Cd1 128.47(2) 1_556 7_665
Sb4 Sr5 Cd1 107.03(3) . 7_665
Cd3 Sr5 Sb2 44.61(5) . .
Cd3 Sr5 Sb2 106.54(6) 1_556 .
Sb3 Sr5 Sb2 92.024(13) . .
Sb3 Sr5 Sb2 177.23(2) 1_556 .
Sb4 Sr5 Sb2 82.92(2) . .
Cd1 Sr5 Sb2 48.918(15) 7_665 .
Cd3 Sr5 Sb2 106.54(6) . 1_556
Cd3 Sr5 Sb2 44.61(5) 1_556 1_556
Sb3 Sr5 Sb2 177.23(2) . 1_556
Sb3 Sr5 Sb2 92.025(13) 1_556 1_556
Sb4 Sr5 Sb2 82.92(2) . 1_556
Cd1 Sr5 Sb2 48.917(15) 7_665 1_556
Sb2 Sr5 Sb2 85.32(3) . 1_556
Cd3 Sr5 Sb1 122.10(5) . 3_546
Cd3 Sr5 Sb1 122.10(5) 1_556 3_546
Sb3 Sr5 Sb1 98.30(2) . 3_546
Sb3 Sr5 Sb1 98.30(2) 1_556 3_546
Sb4 Sr5 Sb1 157.38(3) . 3_546
Cd1 Sr5 Sb1 50.354(18) 7_665 3_546
Sb2 Sr5 Sb1 80.50(2) . 3_546
Sb2 Sr5 Sb1 80.49(2) 1_556 3_546
Cd3 Sr5 Cd2 100.92(6) . .
Cd3 Sr5 Cd2 100.92(6) 1_556 .
Sb3 Sr5 Cd2 46.211(14) . .
Sb3 Sr5 Cd2 46.211(14) 1_556 .
Sb4 Sr5 Cd2 90.49(3) . .
Cd1 Sr5 Cd2 162.48(3) 7_665 .
Sb2 Sr5 Cd2 136.554(14) . .
Sb2 Sr5 Cd2 136.555(14) 1_556 .
Sb1 Sr5 Cd2 112.12(3) 3_546 .
Cd3 Sr5 Sr3 98.46(5) . 3_545
Cd3 Sr5 Sr3 166.67(5) 1_556 3_545
Sb3 Sr5 Sr3 50.607(18) . 3_545
Sb3 Sr5 Sr3 99.43(3) 1_556 3_545
Sb4 Sr5 Sr3 143.701(14) . 3_545
Cd1 Sr5 Sr3 86.75(2) 7_665 3_545
Sb2 Sr5 Sr3 81.641(18) . 3_545
Sb2 Sr5 Sr3 128.00(3) 1_556 3_545
Sb1 Sr5 Sr3 47.789(15) 3_546 3_545
Cd2 Sr5 Sr3 78.79(2) . 3_545
Cd3 Sr5 Sr3 166.67(5) . 3_546
Cd3 Sr5 Sr3 98.46(5) 1_556 3_546
Sb3 Sr5 Sr3 99.43(3) . 3_546
Sb3 Sr5 Sr3 50.608(18) 1_556 3_546
Sb4 Sr5 Sr3 143.701(14) . 3_546
Cd1 Sr5 Sr3 86.75(2) 7_665 3_546
Sb2 Sr5 Sr3 128.00(3) . 3_546
Sb2 Sr5 Sr3 81.641(18) 1_556 3_546
Sb1 Sr5 Sr3 47.789(15) 3_546 3_546
Cd2 Sr5 Sr3 78.79(2) . 3_546
Sr3 Sr5 Sr3 68.33(2) 3_545 3_546

loop_
_geom_bond_atom_site_label_1
_geom_bond_atom_site_label_2
_geom_bond_distance
_geom_bond_site_symmetry_2
Sb1 Cd1 3.0491(7) .
Sb1 Cd1 3.0492(7) 5_566
Sb1 Sr3 3.2723(6) .
Sb1 Sr3 3.2724(6) 5_565
Sb1 Sr3 3.2724(6) 1_556
Sb1 Sr3 3.2724(6) 5_566
Sb1 Sr5 3.7102(10) 7_565
Sb1 Sr5 3.7102(10) 3_556
Sb2 Cd3 2.593(3) .
Sb2 Cd1 2.8878(6) 7_664
Sb2 Cd1 2.8878(6) 7_665
Sb2 Sr2 3.3232(11) 7_665
Sb2 Sr1 3.4664(5) 3_556
Sb2 Sr1 3.4664(5) 3
Sb2 Sr5 3.5379(8) .
Sb2 Sr5 3.5379(8) 1_554
Sb2 Sr3 3.9958(11) 7_665
Sb3 Cd2 2.8477(5) .
Sb3 Cd2 2.8477(5) 1_554
Sb3 Sr3 3.3654(11) 3_545
Sb3 Sr5 3.3724(8) 1_554
Sb3 Sr5 3.3724(8) .
Sb3 Sr4 3.4678(11) .
Sb3 Sr4 3.5713(12) 3_545
Sb3 Sr2 3.9551(11) .
Sb4 Cd3 2.7752(15) .
Sb4 Cd3 2.7752(15) 1_556
Sb4 Cd2 2.9744(9) 3_556
Sb4 Sr2 3.3294(8) 3_556
Sb4 Sr2 3.3294(8) 3
Sb4 Sr4 3.3786(8) 1_556
Sb4 Sr4 3.3787(8) .
Sb4 Sr5 3.3892(12) .
Sb4 Sr1 3.4869(7) 3_556
Sb5 Cd1 2.8447(9) .
Sb5 Cd2 3.0137(9) .
Sb5 Sr4 3.3589(8) .
Sb5 Sr4 3.3589(8) 1_556
Sb5 Sr2 3.3755(8) .
Sb5 Sr2 3.3755(8) 1_556
Sb5 Sr3 3.4253(8) 1_556
Sb5 Sr3 3.4253(8) .
Cd1 Sb2 2.8878(6) 7_565
Cd1 Sb2 2.8878(6) 7_566
Cd1 Sr3 3.4150(8) 1_556
Cd1 Sr3 3.4150(8) .
Cd1 Sr5 3.4330(12) 7_565
Cd1 Sr2 3.6953(8) 1_556
Cd1 Sr2 3.6954(8) .
Cd1 Sr1 3.7921(8) .
Cd2 Sb3 2.8477(5) 1_556
Cd2 Sb4 2.9744(9) 3_546
Cd2 Sr2 3.4104(8) .
Cd2 Sr2 3.4105(8) 1_556
Cd2 Sr5 3.8110(12) .
Cd2 Sr4 3.9724(9) 3_545
Cd2 Sr4 3.9724(9) 3_546
Cd3 Sb4 2.7751(15) 1_554
Cd3 Sr4 3.085(3) .
Cd3 Sr5 3.260(3) .
Cd3 Sr5 3.260(3) 1_554
Cd3 Sr2 3.370(4) 3
Cd3 Sr1 3.770(3) 3_556
Cd3 Sr1 3.770(3) 3
Sr1 Sb2 3.4664(5) 7_566
Sr1 Sb2 3.4664(5) 3_545
Sr1 Sb2 3.4664(5) 7_565
Sr1 Sb2 3.4664(5) 3_546
Sr1 Sb4 3.4868(7) 7_565
Sr1 Sb4 3.4868(7) 3_546
Sr1 Cd3 3.770(3) 7_565
Sr1 Cd3 3.770(3) 3_546
Sr1 Cd3 3.770(3) 7_566
Sr1 Cd3 3.770(3) 3_545
Sr1 Cd1 3.7921(8) 5_556
Sr2 Sb2 3.3232(11) 7_565
Sr2 Sb4 3.3294(8) 3_545
Sr2 Sb4 3.3294(8) 3_546
Sr2 Cd3 3.370(4) 3_545
Sr2 Sb5 3.3755(8) 1_554
Sr2 Cd2 3.4104(8) 1_554
Sr2 Cd1 3.6953(8) 1_554
Sr2 Sr3 4.1455(13) .
Sr3 Sb1 3.2724(6) 1_554
Sr3 Sb3 3.3655(11) 3
Sr3 Cd1 3.4151(8) 1_554
Sr3 Sb5 3.4253(8) 1_554
Sr3 Sr4 3.9882(13) .
Sr3 Sb2 3.9958(11) 7_565
Sr3 Sr5 4.2694(11) 3_556
Sr3 Sr5 4.2694(11) 3
Sr4 Sb5 3.3589(8) 1_554
Sr4 Sb4 3.3787(8) 1_554
Sr4 Sb3 3.5713(12) 3
Sr4 Cd2 3.9724(9) 3_556
Sr4 Cd2 3.9724(9) 3
Sr4 Sr2 4.1493(12) 3
Sr5 Cd3 3.260(3) 1_556
Sr5 Sb3 3.3724(8) 1_556
Sr5 Cd1 3.4330(12) 7_665
Sr5 Sb2 3.5379(8) 1_556
Sr5 Sb1 3.7102(10) 3_546
Sr5 Sr3 4.2694(11) 3_545
Sr5 Sr3 4.2694(11) 3_546
